data_7716007
loop_
_publ_author_name
'Kitase, Kosuke'
'Akahoshi, Daisuke'
'Kitazawa, Takafumi'

_publ_section_title
;
 Soma-Iwamoto-type SCO complex
 Fe(quinazoline)<sub>2</sub>[Au(CN)<sub>2</sub>]<sub>2</sub> using the
 quinazoline-type ligand.
;
_journal_issue 22
_journal_name_full 'Dalton transactions (Cambridge, England : 2003)'
_journal_page_first 9248
_journal_page_last 9251
_journal_paper_doi 10.1039/d4dt00458b
_journal_volume 53
_journal_year 2024
_chemical_formula_sum 'C20 H12 Au2 Fe N8'
_chemical_formula_weight 814.16
_space_group_crystal_system monoclinic
_space_group_IT_number 14
_space_group_name_Hall '-P 2ybc'
_space_group_name_H-M_alt 'P 1 21/c 1'
_atom_sites_solution_hydrogens geom
_audit_creation_method SHELXL-2018/3
_audit_update_record
;
2024-02-15 deposited with the CCDC.	2024-04-18 downloaded from the CCDC.
;
_cell_angle_alpha 90
_cell_angle_beta 94.257(4)
_cell_angle_gamma 90
_cell_formula_units_Z 4
_cell_length_a 10.662(3)
_cell_length_b 14.119(3)
_cell_length_c 14.375(4)
_cell_measurement_reflns_used 2301
_cell_measurement_temperature 90(2)
_cell_measurement_theta_max 26.91
_cell_measurement_theta_min 2.40
_cell_volume 2158.0(10)
_computing_cell_refinement 'Bruker SAINT'
_computing_data_collection 'Bruker APEX2'
_computing_data_reduction 'Bruker SAINT'
_computing_molecular_graphics 'Bruker SHELXTL'
_computing_publication_material 'Bruker SHELXTL'
_computing_structure_refinement 'SHELXL-2018/3 (Sheldrick, 2018)'
_computing_structure_solution 'SHELXT 2014/5 (Sheldrick, 2014)'
_diffrn_ambient_temperature 90(2)
_diffrn_detector_area_resol_mean 8.336
_diffrn_measured_fraction_theta_full 1.000
_diffrn_measured_fraction_theta_max 0.998
_diffrn_measurement_device_type 'Bruker APEX-II CCD'
_diffrn_measurement_method '\f and \w scans'
_diffrn_radiation_type MoK\a
_diffrn_radiation_wavelength 0.71073
_diffrn_reflns_av_R_equivalents 0.0708
_diffrn_reflns_av_unetI/netI 0.0931
_diffrn_reflns_Laue_measured_fraction_full 1.000
_diffrn_reflns_Laue_measured_fraction_max 0.998
_diffrn_reflns_limit_h_max 10
_diffrn_reflns_limit_h_min -13
_diffrn_reflns_limit_k_max 18
_diffrn_reflns_limit_k_min -17
_diffrn_reflns_limit_l_max 15
_diffrn_reflns_limit_l_min -18
_diffrn_reflns_number 12065
_diffrn_reflns_point_group_measured_fraction_full 1.000
_diffrn_reflns_point_group_measured_fraction_max 0.998
_diffrn_reflns_theta_full 25.242
_diffrn_reflns_theta_max 27.487
_diffrn_reflns_theta_min 1.915
_exptl_absorpt_coefficient_mu 14.251
_exptl_absorpt_correction_T_max 0.32
_exptl_absorpt_correction_T_min 0.07
_exptl_absorpt_correction_type 'Numerical Mu From Formula'
_exptl_absorpt_process_details
; 
SADABS-2016/2 - Bruker AXS area detector scaling and absorption correction 
;
_exptl_crystal_colour purple
_exptl_crystal_density_diffrn 2.506
_exptl_crystal_description plate
_exptl_crystal_F_000 1488
_exptl_crystal_size_max 0.244
_exptl_crystal_size_mid 0.231
_exptl_crystal_size_min 0.102
_refine_diff_density_max 1.281
_refine_diff_density_min -1.903
_refine_diff_density_rms 0.368
_refine_ls_extinction_method none
_refine_ls_goodness_of_fit_ref 0.933
_refine_ls_hydrogen_treatment constr
_refine_ls_matrix_type full
_refine_ls_number_parameters 258
_refine_ls_number_reflns 4932
_refine_ls_number_restraints 66
_refine_ls_restrained_S_all 0.929
_refine_ls_R_factor_all 0.1282
_refine_ls_R_factor_gt 0.0489
_refine_ls_shift/su_max 0.000
_refine_ls_shift/su_mean 0.000
_refine_ls_structure_factor_coef Fsqd
_refine_ls_weighting_details 'w=1/[\s^2^(Fo^2^)+(0.1000P)^2^+0.9008P] where P=(Fo^2^+2Fc^2^)/3'
_refine_ls_weighting_scheme calc
_refine_ls_wR_factor_gt 0.1305
_refine_ls_wR_factor_ref 0.1799
_reflns_Friedel_coverage 0.000
_reflns_number_gt 2529
_reflns_number_total 4932
_reflns_threshold_expression 'I > 2\s(I)'
_cod_data_source_file d4dt00458b2.cif
_cod_data_source_block test_1_a
_cod_depositor_comments 'Adding full bibliography for 7716006--7716010.cif.'
_cod_original_cell_volume 2158.0(9)
_cod_original_sg_symbol_H-M 'P 21/c'
_cod_database_code 7716007
_shelx_shelxl_version_number 2018/3
_shelx_space_group_comment
;
The symmetry employed for this shelxl refinement is uniquely defined
by the following loop, which should always be used as a source of
symmetry information in preference to the above space-group names.
They are only intended as comments.
;
_shelx_estimated_absorpt_t_min 0.129
_shelx_estimated_absorpt_t_max 0.324

loop_
_space_group_symop_operation_xyz
'x, y, z'
'-x, y+1/2, -z+1/2'
'-x, -y, -z'
'x, -y-1/2, z-1/2'

loop_
_atom_site_label
_atom_site_type_symbol
_atom_site_fract_x
_atom_site_fract_y
_atom_site_fract_z
_atom_site_U_iso_or_equiv
_atom_site_adp_type
_atom_site_occupancy
_atom_site_site_symmetry_order
_atom_site_calc_flag
_atom_site_refinement_flags_posn
_atom_site_refinement_flags_adp
_atom_site_refinement_flags_occupancy
_atom_site_disorder_assembly
_atom_site_disorder_group
Au1A Au 0.8992(9) 0.2667(2) 0.5047(2) 0.0416(10) Uani 0.76(2) 1 d . . P A 1
Au1B Au 0.9347(15) 0.2613(7) 0.5054(6) 0.0190(19) Uani 0.24(2) 1 d . . P A 2
Au2A Au 0.8229(9) 0.7335(3) 1.0259(2) 0.0426(10) Uani 0.76(2) 1 d . . P A 1
Au2B Au 0.7909(13) 0.7417(9) 1.0292(8) 0.0275(18) Uani 0.24(2) 1 d . . P A 2
C2 C 0.9028(18) 0.3343(10) 0.9061(8) 0.046(4) Uani 1 1 d . . . . .
C3 C 0.8153(17) 0.6386(10) 0.9259(9) 0.046(4) Uani 1 1 d . . . . .
C4 C 0.8211(18) 0.6650(11) 0.6263(9) 0.051(5) Uani 1 1 d . . . . .
N6A N 0.5234(12) 0.4077(9) 0.8567(6) 0.050(5) Uani 0.637(10) 1 d G . P B 1
C8A C 0.6481(11) 0.4351(9) 0.8526(7) 0.048(6) Uani 0.637(10) 1 d G . P B 1
H8A H 0.702795 0.436374 0.907887 0.058 Uiso 0.637(10) 1 calc R U P B 1
N5A N 0.6928(9) 0.4606(9) 0.7677(8) 0.033(4) Uani 0.637(10) 1 d G . P B 1
C5A C 0.6128(10) 0.4586(9) 0.6869(7) 0.036(5) Uani 0.637(10) 1 d G . P B 1
H5A H 0.643360 0.476053 0.628855 0.044 Uiso 0.637(10) 1 calc R U P B 1
C6A C 0.4881(10) 0.4312(8) 0.6909(6) 0.044(6) Uani 0.637(10) 1 d G . P B 1
C7A C 0.4434(9) 0.4057(7) 0.7758(7) 0.043(6) Uani 0.637(10) 1 d G . P B 1
C9A C 0.3187(10) 0.3783(11) 0.7798(10) 0.052(8) Uani 0.637(10) 1 d G . P B 1
H9A H 0.288194 0.360899 0.837857 0.062 Uiso 0.637(10) 1 calc R U P B 1
C10A C 0.2387(10) 0.3764(13) 0.6990(12) 0.105(13) Uani 0.637(10) 1 d G . P B 1
H10A H 0.153515 0.357664 0.701737 0.125 Uiso 0.637(10) 1 calc R U P B 1
C11A C 0.2834(12) 0.4019(14) 0.6141(11) 0.14(2) Uani 0.637(10) 1 d G . P B 1
H11A H 0.228749 0.400575 0.558824 0.171 Uiso 0.637(10) 1 calc R U P B 1
C12A C 0.4081(13) 0.4293(13) 0.6100(7) 0.063(8) Uani 0.637(10) 1 d G . P B 1
H12A H 0.438660 0.446720 0.552029 0.076 Uiso 0.637(10) 1 calc R U P B 1
C1 C 0.9091(15) 0.3625(10) 0.6051(9) 0.039(4) Uani 1 1 d . . . . .
N6B N 0.536(2) 0.4561(17) 0.5905(10) 0.050(5) Uani 0.363(10) 1 d G . P B 2
C8B C 0.656(2) 0.4783(16) 0.6277(14) 0.048(6) Uani 0.363(10) 1 d G . P B 2
H8B H 0.718109 0.499133 0.587922 0.058 Uiso 0.363(10) 1 calc R U P B 2
N5B N 0.6865(17) 0.4700(16) 0.7231(15) 0.033(4) Uani 0.363(10) 1 d G . P B 2
C5B C 0.596(2) 0.4395(17) 0.7813(11) 0.036(5) Uani 0.363(10) 1 d G . P B 2
H5B H 0.616740 0.433780 0.846449 0.044 Uiso 0.363(10) 1 calc R U P B 2
C6B C 0.4757(18) 0.4173(14) 0.7440(11) 0.044(6) Uani 0.363(10) 1 d G . P B 2
C7B C 0.4456(18) 0.4256(13) 0.6486(12) 0.043(6) Uani 0.363(10) 1 d G . P B 2
C9B C 0.325(2) 0.403(2) 0.6114(17) 0.052(8) Uani 0.363(10) 1 d G . P B 2
H9B H 0.304504 0.409121 0.546204 0.062 Uiso 0.363(10) 1 calc R U P B 2
C10B C 0.2347(19) 0.373(2) 0.670(2) 0.105(13) Uani 0.363(10) 1 d G . P B 2
H10B H 0.152416 0.357776 0.644132 0.125 Uiso 0.363(10) 1 calc R U P B 2
C11B C 0.265(2) 0.365(3) 0.765(2) 0.14(2) Uani 0.363(10) 1 d G . P B 2
H11B H 0.203125 0.343766 0.804728 0.171 Uiso 0.363(10) 1 calc R U P B 2
C12B C 0.385(2) 0.387(2) 0.8022(15) 0.063(8) Uani 0.363(10) 1 d G . P B 2
H12B H 0.405923 0.381101 0.867397 0.076 Uiso 0.363(10) 1 calc R U P B 2
Fe1 Fe 0.86906(19) 0.50137(12) 0.76665(11) 0.0253(4) Uani 1 1 d . . . . .
N8 N 1.2200(11) 0.5664(7) 0.9078(6) 0.103(7) Uani 1 1 d G U . . .
C16 C 1.0986(10) 0.5360(7) 0.8812(7) 0.078(6) Uani 1 1 d G U . . .
H16 H 1.047406 0.510312 0.926274 0.094 Uiso 1 1 calc R U . . .
N7 N 1.0521(8) 0.5432(6) 0.7885(7) 0.058(4) Uani 1 1 d G U . . .
C13 C 1.1270(8) 0.5807(7) 0.7225(6) 0.076(6) Uani 1 1 d G U . . .
H13 H 1.095274 0.585620 0.659149 0.092 Uiso 1 1 calc R U . . .
C14 C 1.2484(8) 0.6111(5) 0.7491(6) 0.082(6) Uani 1 1 d G U . . .
C15 C 1.2949(8) 0.6040(5) 0.8418(7) 0.101(7) Uani 1 1 d G U . . .
C17 C 1.4163(9) 0.6344(7) 0.8685(10) 0.134(9) Uani 1 1 d G U . . .
H17 H 1.448007 0.629457 0.931788 0.161 Uiso 1 1 calc R U . . .
C18 C 1.4912(8) 0.6719(7) 0.8024(13) 0.125(10) Uani 1 1 d G U . . .
H18 H 1.574109 0.692702 0.820662 0.150 Uiso 1 1 calc R U . . .
C19 C 1.4447(10) 0.6791(8) 0.7098(12) 0.127(9) Uani 1 1 d G U . . .
H19 H 1.495884 0.704768 0.664665 0.152 Uiso 1 1 calc R U . . .
C20 C 1.3233(10) 0.6487(8) 0.6831(9) 0.107(8) Uani 1 1 d G U . . .
H20 H 1.291561 0.653591 0.619791 0.128 Uiso 1 1 calc R U . . .
N1 N 0.9048(12) 0.4152(8) 0.6627(7) 0.039(3) Uani 1 1 d . . . . .
N2 N 0.8942(14) 0.3953(8) 0.8537(7) 0.046(4) Uani 1 1 d . . . . .
N3 N 0.8311(12) 0.5858(8) 0.8677(7) 0.036(3) Uani 1 1 d . . . . .
N4 N 0.8381(13) 0.6057(8) 0.6784(7) 0.040(3) Uani 1 1 d . . . . .

loop_
_atom_site_aniso_label
_atom_site_aniso_U_11
_atom_site_aniso_U_22
_atom_site_aniso_U_33
_atom_site_aniso_U_23
_atom_site_aniso_U_13
_atom_site_aniso_U_12
Au1A 0.066(3) 0.0334(8) 0.0256(5) -0.0042(4) 0.0042(10) 0.0128(11)
Au1B 0.027(4) 0.011(3) 0.0203(13) 0.0013(12) 0.0063(17) -0.011(2)
Au2A 0.082(3) 0.0242(7) 0.0247(5) 0.0032(4) 0.0214(11) 0.0121(12)
Au2B 0.029(4) 0.029(3) 0.0259(17) -0.0090(17) 0.0120(18) 0.005(2)
C2 0.090(14) 0.031(8) 0.018(6) -0.007(5) 0.004(7) 0.011(8)
C3 0.073(13) 0.037(8) 0.028(7) 0.015(6) 0.006(8) -0.005(8)
C4 0.094(16) 0.041(9) 0.019(6) -0.003(6) 0.020(8) 0.003(9)
N6A 0.046(13) 0.049(11) 0.056(11) 0.007(8) 0.001(10) 0.000(10)
C8A 0.070(18) 0.051(13) 0.025(9) 0.009(8) 0.009(10) 0.002(12)
N5A 0.044(10) 0.018(7) 0.036(11) 0.011(8) 0.008(10) 0.021(7)
C5A 0.021(11) 0.059(13) 0.029(10) 0.014(8) -0.004(8) 0.013(10)
C6A 0.026(13) 0.034(12) 0.07(2) 0.022(12) 0.006(13) 0.006(9)
C7A 0.064(18) 0.028(11) 0.039(13) 0.007(8) 0.011(11) -0.007(11)
C9A 0.06(2) 0.014(10) 0.082(18) 0.001(10) 0.037(15) 0.008(11)
C10A 0.058(17) 0.039(12) 0.22(4) -0.073(18) 0.03(2) -0.003(11)
C11A 0.11(3) 0.17(4) 0.16(4) -0.11(3) 0.07(3) -0.09(3)
C12A 0.08(2) 0.077(19) 0.034(13) 0.013(11) 0.014(13) -0.003(16)
C1 0.051(11) 0.042(9) 0.026(7) -0.005(6) 0.000(7) 0.004(7)
N6B 0.046(13) 0.049(11) 0.056(11) 0.007(8) 0.001(10) 0.000(10)
C8B 0.070(18) 0.051(13) 0.025(9) 0.009(8) 0.009(10) 0.002(12)
N5B 0.044(10) 0.018(7) 0.036(11) 0.011(8) 0.008(10) 0.021(7)
C5B 0.021(11) 0.059(13) 0.029(10) 0.014(8) -0.004(8) 0.013(10)
C6B 0.026(13) 0.034(12) 0.07(2) 0.022(12) 0.006(13) 0.006(9)
C7B 0.064(18) 0.028(11) 0.039(13) 0.007(8) 0.011(11) -0.007(11)
C9B 0.06(2) 0.014(10) 0.082(18) 0.001(10) 0.037(15) 0.008(11)
C10B 0.058(17) 0.039(12) 0.22(4) -0.073(18) 0.03(2) -0.003(11)
C11B 0.11(3) 0.17(4) 0.16(4) -0.11(3) 0.07(3) -0.09(3)
C12B 0.08(2) 0.077(19) 0.034(13) 0.013(11) 0.014(13) -0.003(16)
Fe1 0.0335(12) 0.0258(9) 0.0169(7) -0.0006(6) 0.0040(7) -0.0026(8)
N8 0.104(15) 0.073(12) 0.124(15) -0.047(11) -0.044(12) 0.028(11)
C16 0.072(14) 0.060(11) 0.097(13) -0.038(10) -0.041(11) 0.013(10)
N7 0.040(9) 0.053(9) 0.084(10) 0.007(7) 0.025(8) 0.019(7)
C13 0.080(15) 0.046(10) 0.106(14) -0.013(10) 0.024(12) -0.002(10)
C14 0.050(13) 0.037(10) 0.155(17) -0.013(11) -0.022(12) 0.001(9)
C15 0.079(16) 0.042(11) 0.18(2) -0.042(13) -0.006(15) 0.007(11)
C17 0.088(18) 0.044(13) 0.27(3) -0.053(15) -0.019(19) 0.011(12)
C18 0.062(16) 0.035(11) 0.28(3) -0.013(16) -0.006(18) 0.015(10)
C19 0.071(17) 0.046(12) 0.26(3) 0.022(16) -0.025(18) -0.009(11)
C20 0.068(16) 0.051(12) 0.20(2) 0.037(13) 0.021(16) -0.009(11)
N1 0.052(9) 0.038(7) 0.029(6) -0.001(5) 0.007(6) 0.003(6)
N2 0.080(11) 0.032(7) 0.026(6) -0.007(5) 0.010(6) 0.006(7)
N3 0.056(9) 0.030(6) 0.025(5) 0.007(4) 0.012(6) 0.004(6)
N4 0.070(10) 0.034(7) 0.018(5) -0.001(4) 0.014(6) -0.005(6)

loop_
_atom_type_symbol
_atom_type_description
_atom_type_scat_dispersion_real
_atom_type_scat_dispersion_imag
_atom_type_scat_source
C C 0.0033 0.0016 'International Tables Vol C Tables 4.2.6.8 and 6.1.1.4'
H H 0.0000 0.0000 'International Tables Vol C Tables 4.2.6.8 and 6.1.1.4'
Au Au -2.0133 8.8022 'International Tables Vol C Tables 4.2.6.8 and 6.1.1.4'
Fe Fe 0.3463 0.8444 'International Tables Vol C Tables 4.2.6.8 and 6.1.1.4'
N N 0.0061 0.0033 'International Tables Vol C Tables 4.2.6.8 and 6.1.1.4'

loop_
_geom_angle_atom_site_label_1
_geom_angle_atom_site_label_2
_geom_angle_atom_site_label_3
_geom_angle
_geom_angle_site_symmetry_1
_geom_angle_site_symmetry_3
_geom_angle_publ_flag
C1 Au1A C2 175.5(9) . 4_565 ?
C1 Au1A Au2A 102.1(5) . 2_746 ?
C2 Au1A Au2A 73.8(6) 4_565 2_746 ?
C2 Au1B C1 162.5(11) 4_565 . ?
C2 Au1B Au2B 86.3(8) 4_565 2_746 ?
C1 Au1B Au2B 111.1(7) . 2_746 ?
C3 Au2A C4 176.7(9) . 4_576 ?
C3 Au2A Au1A 89.2(6) . 2_756 ?
C4 Au2A Au1A 93.1(6) 4_576 2_756 ?
C4 Au2B C3 163.3(11) 4_576 . ?
C4 Au2B Au1B 86.8(7) 4_576 2_756 ?
C3 Au2B Au1B 77.0(7) . 2_756 ?
N2 C2 Au1B 172.6(16) . 4_566 ?
N2 C2 Au1A 173.1(15) . 4_566 ?
N3 C3 Au2A 169.1(16) . . ?
N3 C3 Au2B 177.0(12) . . ?
N4 C4 Au2B 175.2(13) . 4_575 ?
N4 C4 Au2A 169.5(16) . 4_575 ?
C8A N6A C7A 120.0 . . ?
N5A C8A N6A 120.0 . . ?
N5A C8A H8A 120.0 . . ?
N6A C8A H8A 120.0 . . ?
C8A N5A C5A 120.0 . . ?
C8A N5A Fe1 118.2(6) . . ?
C5A N5A Fe1 121.8(6) . . ?
C6A C5A N5A 120.0 . . ?
C6A C5A H5A 120.0 . . ?
N5A C5A H5A 120.0 . . ?
C5A C6A C7A 120.0 . . ?
C5A C6A C12A 120.0 . . ?
C7A C6A C12A 120.0 . . ?
C9A C7A C6A 120.0 . . ?
C9A C7A N6A 120.0 . . ?
C6A C7A N6A 120.0 . . ?
C7A C9A C10A 120.0 . . ?
C7A C9A H9A 120.0 . . ?
C10A C9A H9A 120.0 . . ?
C11A C10A C9A 120.0 . . ?
C11A C10A H10A 120.0 . . ?
C9A C10A H10A 120.0 . . ?
C10A C11A C12A 120.0 . . ?
C10A C11A H11A 120.0 . . ?
C12A C11A H11A 120.0 . . ?
C11A C12A C6A 120.0 . . ?
C11A C12A H12A 120.0 . . ?
C6A C12A H12A 120.0 . . ?
N1 C1 Au1A 174.4(15) . . ?
N1 C1 Au1B 174.1(16) . . ?
C8B N6B C7B 120.0 . . ?
N5B C8B N6B 120.0 . . ?
N5B C8B H8B 120.0 . . ?
N6B C8B H8B 120.0 . . ?
C8B N5B C5B 120.0 . . ?
C8B N5B Fe1 115.3(10) . . ?
C5B N5B Fe1 124.6(10) . . ?
N5B C5B C6B 120.0 . . ?
N5B C5B H5B 120.0 . . ?
C6B C5B H5B 120.0 . . ?
C7B C6B C5B 120.0 . . ?
C7B C6B C12B 120.0 . . ?
C5B C6B C12B 120.0 . . ?
C9B C7B C6B 120.0 . . ?
C9B C7B N6B 120.0 . . ?
C6B C7B N6B 120.0 . . ?
C7B C9B C10B 120.0 . . ?
C7B C9B H9B 120.0 . . ?
C10B C9B H9B 120.0 . . ?
C11B C10B C9B 120.0 . . ?
C11B C10B H10B 120.0 . . ?
C9B C10B H10B 120.0 . . ?
C12B C11B C10B 120.0 . . ?
C12B C11B H11B 120.0 . . ?
C10B C11B H11B 120.0 . . ?
C11B C12B C6B 120.0 . . ?
C11B C12B H12B 120.0 . . ?
C6B C12B H12B 120.0 . . ?
N3 Fe1 N4 89.3(4) . . ?
N3 Fe1 N2 91.0(4) . . ?
N4 Fe1 N2 178.0(6) . . ?
N3 Fe1 N5A 85.5(5) . . ?
N4 Fe1 N5A 96.3(5) . . ?
N2 Fe1 N5A 81.7(6) . . ?
N3 Fe1 N1 179.0(6) . . ?
N4 Fe1 N1 90.4(4) . . ?
N2 Fe1 N1 89.3(5) . . ?
N5A Fe1 N1 93.6(5) . . ?
N3 Fe1 N7 87.6(5) . . ?
N4 Fe1 N7 89.7(5) . . ?
N2 Fe1 N7 92.2(5) . . ?
N1 Fe1 N7 93.3(5) . . ?
N3 Fe1 N5B 96.6(8) . . ?
N4 Fe1 N5B 81.6(7) . . ?
N2 Fe1 N5B 96.4(7) . . ?
N1 Fe1 N5B 82.4(8) . . ?
C16 N8 C15 120.0 . . ?
N8 C16 N7 120.0 . . ?
N8 C16 H16 120.0 . . ?
N7 C16 H16 120.0 . . ?
C13 N7 C16 120.0 . . ?
C13 N7 Fe1 126.6(5) . . ?
C16 N7 Fe1 113.3(5) . . ?
N7 C13 C14 120.0 . . ?
N7 C13 H13 120.0 . . ?
C14 C13 H13 120.0 . . ?
C15 C14 C13 120.0 . . ?
C15 C14 C20 120.0 . . ?
C13 C14 C20 120.0 . . ?
C17 C15 C14 120.0 . . ?
C17 C15 N8 120.0 . . ?
C14 C15 N8 120.0 . . ?
C15 C17 C18 120.0 . . ?
C15 C17 H17 120.0 . . ?
C18 C17 H17 120.0 . . ?
C19 C18 C17 120.0 . . ?
C19 C18 H18 120.0 . . ?
C17 C18 H18 120.0 . . ?
C20 C19 C18 120.0 . . ?
C20 C19 H19 120.0 . . ?
C18 C19 H19 120.0 . . ?
C19 C20 C14 120.0 . . ?
C19 C20 H20 120.0 . . ?
C14 C20 H20 120.0 . . ?
C1 N1 Fe1 170.8(13) . . ?
C2 N2 Fe1 176.4(14) . . ?
C3 N3 Fe1 175.7(13) . . ?
C4 N4 Fe1 178.8(11) . . ?

loop_
_geom_bond_atom_site_label_1
_geom_bond_atom_site_label_2
_geom_bond_distance
_geom_bond_site_symmetry_2
_geom_bond_publ_flag
Au1A C1 1.975(14) . ?
Au1A C2 2.013(14) 4_565 ?
Au1A Au2A 3.065(6) 2_746 ?
Au1B C2 1.976(17) 4_565 ?
Au1B C1 2.056(17) . ?
Au1B Au2B 3.016(18) 2_746 ?
Au2A C3 1.962(15) . ?
Au2A C4 2.035(14) 4_576 ?
Au2B C4 1.930(19) 4_576 ?
Au2B C3 2.109(19) . ?
C2 N2 1.143(17) . ?
C3 N3 1.142(17) . ?
C4 N4 1.128(17) . ?
N6A C8A 1.3900 . ?
N6A C7A 1.3900 . ?
C8A N5A 1.3900 . ?
C8A H8A 0.9500 . ?
N5A C5A 1.3900 . ?
N5A Fe1 1.967(10) . ?
C5A C6A 1.3900 . ?
C5A H5A 0.9500 . ?
C6A C7A 1.3900 . ?
C6A C12A 1.3900 . ?
C7A C9A 1.3900 . ?
C9A C10A 1.3900 . ?
C9A H9A 0.9500 . ?
C10A C11A 1.3900 . ?
C10A H10A 0.9500 . ?
C11A C12A 1.3900 . ?
C11A H11A 0.9500 . ?
C12A H12A 0.9500 . ?
C1 N1 1.117(16) . ?
N6B C8B 1.3900 . ?
N6B C7B 1.3900 . ?
C8B N5B 1.3900 . ?
C8B H8B 0.9500 . ?
N5B C5B 1.3900 . ?
N5B Fe1 2.049(18) . ?
C5B C6B 1.3900 . ?
C5B H5B 0.9500 . ?
C6B C7B 1.3900 . ?
C6B C12B 1.3900 . ?
C7B C9B 1.3900 . ?
C9B C10B 1.3900 . ?
C9B H9B 0.9500 . ?
C10B C11B 1.3900 . ?
C10B H10B 0.9500 . ?
C11B C12B 1.3900 . ?
C11B H11B 0.9500 . ?
C12B H12B 0.9500 . ?
Fe1 N3 1.945(11) . ?
Fe1 N4 1.956(11) . ?
Fe1 N2 1.958(12) . ?
Fe1 N1 1.986(11) . ?
Fe1 N7 2.041(9) . ?
N8 C16 1.3900 . ?
N8 C15 1.3900 . ?
C16 N7 1.3900 . ?
C16 H16 0.9500 . ?
N7 C13 1.3900 . ?
C13 C14 1.3900 . ?
C13 H13 0.9500 . ?
C14 C15 1.3900 . ?
C14 C20 1.3900 . ?
C15 C17 1.3900 . ?
C17 C18 1.3900 . ?
C17 H17 0.9500 . ?
C18 C19 1.3900 . ?
C18 H18 0.9500 . ?
C19 C20 1.3900 . ?
C19 H19 0.9500 . ?
C20 H20 0.9500 . ?
